data_1549980
loop_
_publ_author_name
'Hemanathan, K.'
'Raja, R.'
'Murugesan, K. Sakthi'

_publ_section_title
;
 8,9-Dimethoxybenzo[<i>b</i>]naphtho[2,3-<i>d</i>]thiophene
;
_journal_coeditor_code HB4248
_journal_issue 9
_journal_name_full IUCrData
_journal_page_first x181257
_journal_paper_doi 10.1107/S2414314618012579
_journal_volume 3
_journal_year 2018
_chemical_formula_iupac 'C18 H14 O2 S'
_chemical_formula_moiety 'C18 H14 O2 S'
_chemical_formula_sum 'C18 H14 O2 S'
_chemical_formula_weight 294.35
_chemical_name_systematic
;
8,9-Dimethoxybenzo[<i>b</i>]naphtho[2,3-<i>d</i>]thiophene
;
_space_group_crystal_system monoclinic
_space_group_IT_number 14
_space_group_name_Hall '-P 2yn'
_space_group_name_H-M_alt 'P 1 21/n 1'
_symmetry_space_group_name_Hall '-P 2yn'
_symmetry_space_group_name_H-M 'P 1 21/n 1'
_atom_sites_solution_hydrogens geom
_audit_creation_method SHELXL-2018/3
_cell_angle_alpha 90
_cell_angle_beta 104.019(7)
_cell_angle_gamma 90
_cell_formula_units_Z 4
_cell_length_a 13.0062(9)
_cell_length_b 5.9631(4)
_cell_length_c 18.3801(14)
_cell_measurement_reflns_used 2344
_cell_measurement_temperature 293(2)
_cell_measurement_theta_max 29.102
_cell_measurement_theta_min 3.833
_cell_volume 1383.05(18)
_computing_cell_refinement
;
<i>SAINT</i> (Bruker, 2008)
;
_computing_data_collection
;
<i>APEX2</i> (Bruker, 2008)
;
_computing_data_reduction
;
<i>SAINT</i> (Bruker, 2008)
;
_computing_molecular_graphics
;
<i>ORTEP-3</i> (Farrugia, 2012)
;
_computing_publication_material
;
<i>SHELXL97</i> (Sheldrick, 2008) and <i>PLATON</i> (Spek, 2009)
;
_computing_structure_refinement
;
SHELXL2018 (Sheldrick, 2015)
;
_computing_structure_solution
;
SHELXS97 (Sheldrick, 2008)
;
_diffrn_ambient_temperature 293(2)
_diffrn_measured_fraction_theta_full 0.992
_diffrn_measured_fraction_theta_max 0.862
_diffrn_measurement_device_type 'Bruker SMART APEXII CCD'
_diffrn_measurement_method '\w and \f scans'
_diffrn_radiation_type MoK\a
_diffrn_radiation_wavelength 0.71073
_diffrn_reflns_av_R_equivalents 0.0277
_diffrn_reflns_av_unetI/netI 0.0411
_diffrn_reflns_limit_h_max 17
_diffrn_reflns_limit_h_min -17
_diffrn_reflns_limit_k_max 7
_diffrn_reflns_limit_k_min -8
_diffrn_reflns_limit_l_max 22
_diffrn_reflns_limit_l_min -23
_diffrn_reflns_number 6823
_diffrn_reflns_theta_full 25.242
_diffrn_reflns_theta_max 29.102
_diffrn_reflns_theta_min 3.833
_exptl_absorpt_coefficient_mu 0.235
_exptl_absorpt_correction_T_max 0.943
_exptl_absorpt_correction_T_min 0.932
_exptl_absorpt_correction_type multi-scan
_exptl_crystal_colour block
_exptl_crystal_density_diffrn 1.414
_exptl_crystal_description colourless
_exptl_crystal_F_000 616
_exptl_crystal_size_max 0.30
_exptl_crystal_size_mid 0.30
_exptl_crystal_size_min 0.25
_refine_diff_density_max 0.255
_refine_diff_density_min -0.437
_refine_ls_extinction_method none
_refine_ls_goodness_of_fit_ref 1.067
_refine_ls_hydrogen_treatment constr
_refine_ls_matrix_type full
_refine_ls_number_parameters 192
_refine_ls_number_reflns 3192
_refine_ls_number_restraints 0
_refine_ls_restrained_S_all 1.067
_refine_ls_R_factor_all 0.0683
_refine_ls_R_factor_gt 0.0469
_refine_ls_shift/su_max 0.000
_refine_ls_shift/su_mean 0.000
_refine_ls_structure_factor_coef Fsqd
_refine_ls_weighting_details 'w=1/[\s^2^(Fo^2^)+(0.0564P)^2^+0.0382P] where P=(Fo^2^+2Fc^2^)/3'
_refine_ls_weighting_scheme calc
_refine_ls_wR_factor_gt 0.1085
_refine_ls_wR_factor_ref 0.1192
_reflns_number_gt 2344
_reflns_number_total 3192
_reflns_threshold_expression 'I > 2\s(I)'
_cod_data_source_file hb4248sup1.cif
_cod_data_source_block I
_cod_original_cell_volume 1383.05(17)
_cod_database_code 1549980
_shelx_space_group_comment
;
The symmetry employed for this shelxl refinement is uniquely defined
by the following loop, which should always be used as a source of
symmetry information in preference to the above space-group names.
They are only intended as comments.
;

loop_
_space_group_symop_operation_xyz
'x, y, z'
'-x+1/2, y+1/2, -z+1/2'
'-x, -y, -z'
'x-1/2, -y-1/2, z-1/2'

loop_
_atom_site_type_symbol
_atom_site_label
_atom_site_fract_x
_atom_site_fract_y
_atom_site_fract_z
_atom_site_U_iso_or_equiv
_atom_site_adp_type
_atom_site_calc_flag
_atom_site_occupancy
S S1 0.71269(4) 0.65668(8) 0.07885(3) 0.04428(18) Uani d 1
C C7 0.63867(13) 1.0145(3) 0.13423(9) 0.0299(4) Uani d 1
C C8 0.56269(13) 1.1552(3) 0.15027(9) 0.0307(4) Uani d 1
H H8 0.583331 1.286299 0.177266 0.037 Uiso calc 1
O O1 0.13171(9) 0.9465(2) 0.05384(7) 0.0436(3) Uani d 1
O O2 0.18546(9) 1.2955(2) 0.13568(8) 0.0448(3) Uani d 1
C C16 0.42315(13) 0.9019(3) 0.08384(9) 0.0306(4) Uani d 1
C C6 0.75384(13) 1.0333(3) 0.15487(9) 0.0311(4) Uani d 1
C C17 0.50106(13) 0.7594(3) 0.06797(10) 0.0361(4) Uani d 1
H H17 0.481504 0.627975 0.040908 0.043 Uiso calc 1
C C15 0.31383(13) 0.8491(3) 0.05877(10) 0.0344(4) Uani d 1
H H15 0.293603 0.720126 0.030484 0.041 Uiso calc 1
C C14 0.23822(13) 0.9833(3) 0.07530(9) 0.0321(4) Uani d 1
C C9 0.45404(13) 1.1018(3) 0.12604(9) 0.0296(4) Uani d 1
C C10 0.37291(13) 1.2380(3) 0.14356(9) 0.0322(4) Uani d 1
H H10 0.391553 1.368253 0.171457 0.039 Uiso calc 1
C C18 0.60588(13) 0.8151(3) 0.09257(10) 0.0324(4) Uani d 1
C C11 0.26907(14) 1.1807(3) 0.12021(10) 0.0324(4) Uani d 1
C C1 0.80319(13) 0.8525(3) 0.12815(10) 0.0352(4) Uani d 1
C C4 0.92672(15) 1.1857(3) 0.20944(11) 0.0456(5) Uani d 1
H H4 0.968898 1.296438 0.237431 0.055 Uiso calc 1
C C2 0.91295(14) 0.8391(3) 0.14075(11) 0.0442(5) Uani d 1
H H2 0.944654 0.718409 0.122655 0.053 Uiso calc 1
C C5 0.81721(14) 1.1985(3) 0.19670(10) 0.0387(4) Uani d 1
H H5 0.786216 1.317639 0.216149 0.046 Uiso calc 1
C C13 0.09704(14) 0.7594(3) 0.00580(11) 0.0457(5) Uani d 1
H H13A 0.127027 0.768290 -0.036975 0.069 Uiso calc 1
H H13B 0.021131 0.760951 -0.010592 0.069 Uiso calc 1
H H13C 0.119651 0.622921 0.032647 0.069 Uiso calc 1
C C12 0.21008(15) 1.4723(3) 0.18900(12) 0.0471(5) Uani d 1
H H12A 0.251238 1.414300 0.235742 0.071 Uiso calc 1
H H12B 0.145632 1.536265 0.196376 0.071 Uiso calc 1
H H12C 0.249993 1.585695 0.170861 0.071 Uiso calc 1
C C3 0.97356(15) 1.0083(4) 0.18057(11) 0.0475(5) Uani d 1
H H3 1.046885 1.003689 0.188240 0.057 Uiso calc 1

loop_
_atom_site_aniso_label
_atom_site_aniso_U_11
_atom_site_aniso_U_22
_atom_site_aniso_U_33
_atom_site_aniso_U_12
_atom_site_aniso_U_13
_atom_site_aniso_U_23
S1 0.0379(3) 0.0404(3) 0.0547(3) 0.0074(2) 0.0116(2) -0.0117(2)
C7 0.0330(9) 0.0315(9) 0.0252(8) 0.0021(7) 0.0070(7) 0.0002(7)
C8 0.0342(9) 0.0275(8) 0.0298(9) -0.0006(7) 0.0067(7) -0.0033(7)
O1 0.0292(6) 0.0453(7) 0.0542(8) -0.0016(5) 0.0062(6) -0.0118(6)
O2 0.0354(7) 0.0431(7) 0.0573(9) 0.0049(6) 0.0137(6) -0.0145(6)
C16 0.0314(9) 0.0294(8) 0.0309(9) 0.0008(7) 0.0074(7) -0.0027(7)
C6 0.0319(9) 0.0365(9) 0.0252(8) 0.0014(7) 0.0078(7) 0.0023(7)
C17 0.0375(10) 0.0306(9) 0.0390(10) 0.0019(8) 0.0067(8) -0.0104(8)
C15 0.0347(9) 0.0319(9) 0.0353(9) -0.0012(7) 0.0063(8) -0.0081(7)
C14 0.0307(9) 0.0327(9) 0.0316(9) -0.0003(7) 0.0053(7) 0.0016(7)
C9 0.0339(9) 0.0283(8) 0.0269(8) 0.0011(7) 0.0079(7) -0.0015(7)
C10 0.0360(9) 0.0288(9) 0.0321(9) 0.0021(7) 0.0088(7) -0.0044(7)
C18 0.0337(9) 0.0308(9) 0.0330(9) 0.0048(7) 0.0090(7) -0.0025(7)
C11 0.0347(9) 0.0313(9) 0.0327(9) 0.0063(7) 0.0110(7) 0.0008(7)
C1 0.0349(9) 0.0383(10) 0.0332(9) 0.0045(7) 0.0099(8) 0.0035(8)
C4 0.0376(10) 0.0595(13) 0.0368(10) -0.0082(9) 0.0033(8) -0.0015(9)
C2 0.0377(10) 0.0525(12) 0.0444(11) 0.0104(9) 0.0138(9) 0.0041(9)
C5 0.0364(10) 0.0482(11) 0.0311(9) 0.0016(8) 0.0074(8) -0.0031(8)
C13 0.0369(10) 0.0452(11) 0.0494(11) -0.0032(9) -0.0007(9) -0.0052(10)
C12 0.0516(12) 0.0414(11) 0.0515(12) 0.0096(9) 0.0185(10) -0.0096(9)
C3 0.0324(9) 0.0685(14) 0.0403(11) 0.0019(10) 0.0066(8) 0.0068(10)

loop_
_atom_type_symbol
_atom_type_description
_atom_type_scat_dispersion_real
_atom_type_scat_dispersion_imag
_atom_type_scat_source
C C 0.0033 0.0016 'International Tables Vol C Tables 4.2.6.8 and 6.1.1.4'
H H 0.0000 0.0000 'International Tables Vol C Tables 4.2.6.8 and 6.1.1.4'
O O 0.0106 0.0060 'International Tables Vol C Tables 4.2.6.8 and 6.1.1.4'
S S 0.1246 0.1234 'International Tables Vol C Tables 4.2.6.8 and 6.1.1.4'

loop_
_geom_angle_atom_site_label_1
_geom_angle_atom_site_label_2
_geom_angle_atom_site_label_3
_geom_angle
C1 S1 C18 91.32(8)
C8 C7 C18 119.06(15)
C8 C7 C6 129.84(15)
C18 C7 C6 111.08(14)
C7 C8 C9 120.59(15)
C7 C8 H8 119.7
C9 C8 H8 119.7
C14 O1 C13 116.85(13)
C11 O2 C12 117.09(13)
C17 C16 C15 120.92(15)
C17 C16 C9 119.72(15)
C15 C16 C9 119.35(15)
C5 C6 C1 118.54(16)
C5 C6 C7 129.23(15)
C1 C6 C7 112.22(15)
C18 C17 C16 119.64(15)
C18 C17 H17 120.2
C16 C17 H17 120.2
C14 C15 C16 121.27(15)
C14 C15 H15 119.4
C16 C15 H15 119.4
C15 C14 O1 125.49(15)
C15 C14 C11 119.62(15)
O1 C14 C11 114.88(14)
C8 C9 C16 119.28(15)
C8 C9 C10 122.57(14)
C16 C9 C10 118.13(15)
C11 C10 C9 121.20(15)
C11 C10 H10 119.4
C9 C10 H10 119.4
C17 C18 C7 121.70(15)
C17 C18 S1 125.70(13)
C7 C18 S1 112.60(12)
C10 C11 O2 125.90(15)
C10 C11 C14 120.35(15)
O2 C11 C14 113.74(14)
C2 C1 C6 121.58(17)
C2 C1 S1 125.64(14)
C6 C1 S1 112.78(13)
C5 C4 C3 120.30(18)
C5 C4 H4 119.9
C3 C4 H4 119.9
C3 C2 C1 118.58(17)
C3 C2 H2 120.7
C1 C2 H2 120.7
C4 C5 C6 120.05(17)
C4 C5 H5 120.0
C6 C5 H5 120.0
O1 C13 H13A 109.5
O1 C13 H13B 109.5
H13A C13 H13B 109.5
O1 C13 H13C 109.5
H13A C13 H13C 109.5
H13B C13 H13C 109.5
O2 C12 H12A 109.5
O2 C12 H12B 109.5
H12A C12 H12B 109.5
O2 C12 H12C 109.5
H12A C12 H12C 109.5
H12B C12 H12C 109.5
C2 C3 C4 120.91(18)
C2 C3 H3 119.5
C4 C3 H3 119.5

loop_
_geom_bond_atom_site_label_1
_geom_bond_atom_site_label_2
_geom_bond_distance
S1 C1 1.7475(18)
S1 C18 1.7481(17)
C7 C8 1.382(2)
C7 C18 1.422(2)
C7 C6 1.458(2)
C8 C9 1.411(2)
C8 H8 0.9300
O1 C14 1.3631(19)
O1 C13 1.427(2)
O2 C11 1.3720(19)
O2 C12 1.422(2)
C16 C17 1.406(2)
C16 C15 1.420(2)
C16 C9 1.426(2)
C6 C5 1.391(2)
C6 C1 1.403(2)
C17 C18 1.369(2)
C17 H17 0.9300
C15 C14 1.358(2)
C15 H15 0.9300
C14 C11 1.438(2)
C9 C10 1.429(2)
C10 C11 1.358(2)
C10 H10 0.9300
C1 C2 1.392(2)
C4 C5 1.388(2)
C4 C3 1.389(3)
C4 H4 0.9300
C2 C3 1.377(3)
C2 H2 0.9300
C5 H5 0.9300
C13 H13A 0.9600
C13 H13B 0.9600
C13 H13C 0.9600
C12 H12A 0.9600
C12 H12B 0.9600
C12 H12C 0.9600
C3 H3 0.9300

loop_
_geom_torsion_atom_site_label_1
_geom_torsion_atom_site_label_2
_geom_torsion_atom_site_label_3
_geom_torsion_atom_site_label_4
_geom_torsion
C18 C7 C8 C9 0.3(2)
C6 C7 C8 C9 -178.41(16)
C8 C7 C6 C5 0.4(3)
C18 C7 C6 C5 -178.38(17)
C8 C7 C6 C1 179.31(17)
C18 C7 C6 C1 0.5(2)
C15 C16 C17 C18 179.70(16)
C9 C16 C17 C18 -0.6(3)
C17 C16 C15 C14 178.51(16)
C9 C16 C15 C14 -1.1(3)
C16 C15 C14 O1 -179.95(16)
C16 C15 C14 C11 -1.2(3)
C13 O1 C14 C15 -4.5(2)
C13 O1 C14 C11 176.69(15)
C7 C8 C9 C16 -0.8(2)
C7 C8 C9 C10 177.72(15)
C17 C16 C9 C8 1.0(2)
C15 C16 C9 C8 -179.36(15)
C17 C16 C9 C10 -177.62(15)
C15 C16 C9 C10 2.0(2)
C8 C9 C10 C11 -179.17(16)
C16 C9 C10 C11 -0.6(2)
C16 C17 C18 C7 0.1(3)
C16 C17 C18 S1 179.24(13)
C8 C7 C18 C17 0.0(3)
C6 C7 C18 C17 178.97(16)
C8 C7 C18 S1 -179.18(12)
C6 C7 C18 S1 -0.24(18)
C1 S1 C18 C17 -179.24(17)
C1 S1 C18 C7 -0.07(14)
C9 C10 C11 O2 178.01(15)
C9 C10 C11 C14 -1.7(3)
C12 O2 C11 C10 -9.1(3)
C12 O2 C11 C14 170.64(15)
C15 C14 C11 C10 2.6(2)
O1 C14 C11 C10 -178.48(16)
C15 C14 C11 O2 -177.11(15)
O1 C14 C11 O2 1.8(2)
C5 C6 C1 C2 -1.9(3)
C7 C6 C1 C2 179.11(15)
C5 C6 C1 S1 178.45(13)
C7 C6 C1 S1 -0.57(18)
C18 S1 C1 C2 -179.29(16)
C18 S1 C1 C6 0.37(14)
C6 C1 C2 C3 0.1(3)
S1 C1 C2 C3 179.73(14)
C3 C4 C5 C6 0.0(3)
C1 C6 C5 C4 1.8(3)
C7 C6 C5 C4 -179.37(17)
C1 C2 C3 C4 1.8(3)
C5 C4 C3 C2 -1.8(3)

_cod_database_fobs_code 1549980
